data_4307259
loop_
_publ_author_name
'Ramalingam Venkateswaran'
'Joel T. Mague'
'Maravanji S. Balakrishna'

_publ_section_title
;
Ruthenium(II) Complexes Containing Bis(2-(diphenylphosphino)phenyl) Ether
and Their Catalytic Activity in Hydrogenation Reactions
;
_journal_name_full 'Inorganic Chemistry'
_journal_page_first 809
_journal_page_last 817
_journal_paper_doi 10.1021/ic061782l
_journal_volume 46
_journal_year 2007
_chemical_formula_moiety 'C47 H38 Cl4 N2 O P2 Ru'
_chemical_formula_sum 'C47 H38 Cl4 N2 O P2 Ru'
_chemical_formula_weight 951.60
_chemical_name_systematic
; 
 cis-Dichloro[bis(2-diphenylphosphinophenyl)ether-
\kP:\kP'](2,2'-bipyridyl-\kN:\kN')ruthenium(II)
 Dichloromethane solvate
;
_space_group_IT_number 29
_symmetry_cell_setting orthorhombic
_symmetry_space_group_name_Hall 'P 2c -2ac'
_symmetry_space_group_name_H-M 'P c a 21'
_atom_sites_solution_hydrogens geom
_atom_sites_solution_primary direct
_atom_sites_solution_secondary difmap
_audit_creation_method SHELXL-97
_cell_angle_alpha 90.00
_cell_angle_beta 90.00
_cell_angle_gamma 90.00
_cell_formula_units_Z 8
_cell_length_a 26.076(3)
_cell_length_b 9.732(1)
_cell_length_c 33.932(4)
_cell_measurement_reflns_used 9480
_cell_measurement_temperature 100(2)
_cell_measurement_theta_max 25.64
_cell_measurement_theta_min 2.31
_cell_volume 8611.0(17)
_computing_cell_refinement 'Bruker SMART (Bruker-AXS, 2000)'
_computing_data_collection 'Bruker SMART (Bruker-AXS, 2000)'
_computing_data_reduction 'Bruker SAINT+ (Bruker-AXS, 2004)'
_computing_molecular_graphics 'Bruker SHELXTL (Bruker-AXS, 2000a)'
_computing_publication_material 'Bruker SHELXTL (Bruker-AXS, 2000a)'
_computing_structure_refinement 'SHELXL-97 (Sheldrick, 1997)'
_computing_structure_solution 'SHELXS-97 (Sheldrick, 1997)'
_diffrn_ambient_temperature 100(2)
_diffrn_measured_fraction_theta_full 0.999
_diffrn_measured_fraction_theta_max 0.999
_diffrn_measurement_device_type 'Bruker-AXS Smart APEX CCD area detector'
_diffrn_measurement_method 'phi and omega scans'
_diffrn_radiation_monochromator graphite
_diffrn_radiation_source 'fine-focus sealed tube'
_diffrn_radiation_type MoK\a
_diffrn_radiation_wavelength 0.71073
_diffrn_reflns_av_R_equivalents 0.1485
_diffrn_reflns_av_sigmaI/netI 0.1370
_diffrn_reflns_limit_h_max 31
_diffrn_reflns_limit_h_min -31
_diffrn_reflns_limit_k_max 11
_diffrn_reflns_limit_k_min -11
_diffrn_reflns_limit_l_max 40
_diffrn_reflns_limit_l_min -40
_diffrn_reflns_number 59946
_diffrn_reflns_theta_full 25.00
_diffrn_reflns_theta_max 25.00
_diffrn_reflns_theta_min 1.56
_exptl_absorpt_coefficient_mu 0.725
_exptl_absorpt_correction_T_max 0.9612
_exptl_absorpt_correction_T_min 0.8555
_exptl_absorpt_correction_type multi-scan
_exptl_absorpt_process_details 'SADABS (Sheldrick, 2002)'
_exptl_crystal_colour Orange
_exptl_crystal_density_diffrn 1.468
_exptl_crystal_density_method 'not measured'
_exptl_crystal_description Column
_exptl_crystal_F_000 3872
_exptl_crystal_size_max 0.22
_exptl_crystal_size_mid 0.08
_exptl_crystal_size_min 0.05
_refine_diff_density_max 4.480
_refine_diff_density_min -1.361
_refine_diff_density_rms 0.229
_refine_ls_extinction_method none
_refine_ls_goodness_of_fit_ref 1.093
_refine_ls_hydrogen_treatment constr
_refine_ls_matrix_type full
_refine_ls_number_parameters 884
_refine_ls_number_reflns 15161
_refine_ls_number_restraints 685
_refine_ls_restrained_S_all 1.089
_refine_ls_R_factor_all 0.1520
_refine_ls_R_factor_gt 0.1050
_refine_ls_shift/su_max 0.011
_refine_ls_shift/su_mean 0.001
_refine_ls_structure_factor_coef Fsqd
_refine_ls_weighting_details 'calc w=1/[\s^2^(Fo^2^)+(0.1326P)^2^+66.2515P] where P=(Fo^2^+2Fc^2^)/3'
_refine_ls_weighting_scheme calc
_refine_ls_wR_factor_gt 0.2511
_refine_ls_wR_factor_ref 0.2797
_reflns_number_gt 10248
_reflns_number_total 15161
_reflns_threshold_expression >2\s(I)
_cod_data_source_file ic061782lsi20060920_072831.cif
_cod_data_source_block msb270
_cod_depositor_comments
;
The following automatic conversions were performed:
'_symmetry_cell_setting' value 'Orthorhombic' changed to 'orthorhombic'
according to '/home/saulius/struct/CIF-dictionaries/cif_core.dic'
dictionary named 'cif_core.dic' version 2.4.1 from 2010-06-29.

Automatic conversion script
Id: cif_fix_enum 1527 2010-12-29 10:47:43Z saulius 
;
_cod_original_cell_volume 8611.0(16)
_cod_database_code 4307259

loop_
_symmetry_equiv_pos_as_xyz
'x, y, z'
'-x, -y, z+1/2'
'x+1/2, -y, z'
'-x+1/2, y, z+1/2'

loop_
_atom_site_label
_atom_site_type_symbol
_atom_site_fract_x
_atom_site_fract_y
_atom_site_fract_z
_atom_site_U_iso_or_equiv
_atom_site_adp_type
_atom_site_occupancy
_atom_site_symmetry_multiplicity
_atom_site_calc_flag
_atom_site_refinement_flags
_atom_site_disorder_assembly
_atom_site_disorder_group
Ru1 Ru 0.41881(5) 0.09576(13) 0.21640(3) 0.0182(3) Uani 1 1 d U . .
Cl1 Cl 0.40149(15) -0.1456(4) 0.21557(12) 0.0210(8) Uani 1 1 d U . .
Cl2 Cl 0.33194(14) 0.1344(4) 0.24170(11) 0.0199(8) Uani 1 1 d U . .
P1 P 0.50222(16) 0.0460(4) 0.19972(12) 0.0187(8) Uani 1 1 d U . .
P2 P 0.38316(16) 0.1339(4) 0.15433(11) 0.0170(8) Uani 1 1 d U . .
O1 O 0.4815(4) 0.2303(11) 0.1310(3) 0.021(2) Uani 1 1 d U . .
N2 N 0.4374(5) 0.2967(12) 0.2315(3) 0.016(3) Uani 1 1 d U . .
N1 N 0.4335(5) 0.0783(13) 0.2777(4) 0.019(3) Uani 1 1 d U . .
C1 C 0.5358(5) -0.0022(10) 0.2463(3) 0.027(6) Uani 1 1 d GU . .
C2 C 0.5442(5) -0.1404(9) 0.2544(3) 0.026(4) Uani 1 1 d GU . .
H2 H 0.5367 -0.2080 0.2350 0.032 Uiso 1 1 calc R . .
C3 C 0.5635(5) -0.1797(8) 0.2909(3) 0.037(5) Uani 1 1 d GU . .
H3 H 0.5692 -0.2741 0.2964 0.045 Uiso 1 1 calc R . .
C4 C 0.5745(5) -0.0808(11) 0.3192(3) 0.037(4) Uani 1 1 d GU . .
H4 H 0.5877 -0.1077 0.3441 0.045 Uiso 1 1 calc R . .
C5 C 0.5661(5) 0.0573(10) 0.3111(3) 0.034(4) Uani 1 1 d GU . .
H5 H 0.5735 0.1249 0.3305 0.040 Uiso 1 1 calc R . .
C6 C 0.5467(5) 0.0966(8) 0.2746(3) 0.030(4) Uani 1 1 d GU . .
H6 H 0.5410 0.1911 0.2690 0.036 Uiso 1 1 calc R . .
C7 C 0.5216(4) -0.0948(10) 0.1651(3) 0.028(4) Uani 1 1 d GU . .
C8 C 0.5737(3) -0.1087(10) 0.1576(3) 0.027(4) Uani 1 1 d GU . .
H8 H 0.5977 -0.0507 0.1706 0.033 Uiso 1 1 calc R . .
C9 C 0.5908(3) -0.2075(11) 0.1311(3) 0.041(5) Uani 1 1 d GU . .
H9 H 0.6265 -0.2170 0.1259 0.049 Uiso 1 1 calc R . .
C10 C 0.5558(4) -0.2923(10) 0.1121(3) 0.034(4) Uani 1 1 d GU . .
H10 H 0.5675 -0.3599 0.0940 0.041 Uiso 1 1 calc R . .
C11 C 0.5036(3) -0.2784(10) 0.1196(3) 0.027(4) Uani 1 1 d GU . .
H11 H 0.4797 -0.3364 0.1066 0.033 Uiso 1 1 calc R . .
C12 C 0.4866(3) -0.1796(11) 0.1461(3) 0.022(4) Uani 1 1 d GU . .
H12 H 0.4509 -0.1701 0.1513 0.026 Uiso 1 1 calc R . .
C13 C 0.5458(3) 0.1805(10) 0.1796(3) 0.026(4) Uani 1 1 d GU . .
C14 C 0.5939(4) 0.2082(10) 0.1953(2) 0.025(4) Uani 1 1 d GU . .
H14 H 0.6045 0.1640 0.2189 0.030 Uiso 1 1 calc R . .
C15 C 0.6264(3) 0.3004(11) 0.1765(3) 0.027(4) Uani 1 1 d GU . .
H15 H 0.6593 0.3193 0.1873 0.033 Uiso 1 1 calc R . .
C16 C 0.6108(4) 0.3650(10) 0.1420(3) 0.040(4) Uani 1 1 d GU . .
H16 H 0.6331 0.4280 0.1292 0.048 Uiso 1 1 calc R . .
C17 C 0.5627(4) 0.3373(11) 0.1263(3) 0.031(4) Uani 1 1 d GU . .
H17 H 0.5520 0.3815 0.1027 0.038 Uiso 1 1 calc R . .
C18 C 0.5302(3) 0.2451(11) 0.1451(3) 0.020(3) Uani 1 1 d GU . .
C19 C 0.4190(3) 0.0746(10) 0.1106(3) 0.014(3) Uani 1 1 d GU . .
C20 C 0.4013(3) -0.0274(11) 0.0854(3) 0.028(4) Uani 1 1 d GU . .
H20 H 0.3675 -0.0624 0.0884 0.034 Uiso 1 1 calc R . .
C21 C 0.4330(4) -0.0782(10) 0.0559(3) 0.034(4) Uani 1 1 d GU . .
H21 H 0.4208 -0.1480 0.0386 0.041 Uiso 1 1 calc R . .
C22 C 0.4824(4) -0.0270(11) 0.0516(3) 0.031(4) Uani 1 1 d GU . .
H22 H 0.5041 -0.0617 0.0314 0.038 Uiso 1 1 calc R . .
C23 C 0.5002(3) 0.0750(11) 0.0768(3) 0.025(4) Uani 1 1 d GU . .
H23 H 0.5339 0.1100 0.0738 0.030 Uiso 1 1 calc R . .
C24 C 0.4685(4) 0.1258(9) 0.1063(3) 0.026(4) Uani 1 1 d GU . .
C25 C 0.3689(4) 0.3151(8) 0.1408(3) 0.017(3) Uani 1 1 d GU . .
C26 C 0.3873(4) 0.3728(9) 0.1061(3) 0.018(3) Uani 1 1 d GU . .
H26 H 0.4056 0.3177 0.0878 0.022 Uiso 1 1 calc R . .
C27 C 0.3790(5) 0.5112(10) 0.0983(3) 0.031(6) Uani 1 1 d GU . .
H27 H 0.3917 0.5507 0.0746 0.037 Uiso 1 1 calc R . .
C28 C 0.3523(5) 0.5919(8) 0.1251(3) 0.034(4) Uani 1 1 d GU . .
H28 H 0.3466 0.6865 0.1198 0.041 Uiso 1 1 calc R . .
C29 C 0.3338(5) 0.5342(11) 0.1598(3) 0.042(5) Uani 1 1 d GU . .
H29 H 0.3155 0.5893 0.1781 0.051 Uiso 1 1 calc R . .
C30 C 0.3421(4) 0.3958(11) 0.1677(3) 0.026(4) Uani 1 1 d GU . .
H30 H 0.3295 0.3563 0.1914 0.031 Uiso 1 1 calc R . .
C31 C 0.3177(3) 0.0625(10) 0.1433(3) 0.018(3) Uani 1 1 d GU . .
C32 C 0.2871(4) 0.1224(8) 0.1144(3) 0.025(4) Uani 1 1 d GU . .
H32 H 0.2976 0.2057 0.1022 0.030 Uiso 1 1 calc R . .
C33 C 0.2413(3) 0.0605(10) 0.1034(3) 0.024(4) Uani 1 1 d GU . .
H33 H 0.2204 0.1014 0.0837 0.029 Uiso 1 1 calc R . .
C34 C 0.2260(3) -0.0614(10) 0.1213(3) 0.032(4) Uani 1 1 d GU . .
H34 H 0.1946 -0.1037 0.1138 0.038 Uiso 1 1 calc R . .
C35 C 0.2565(4) -0.1213(9) 0.1501(3) 0.038(5) Uani 1 1 d GU . .
H35 H 0.2460 -0.2046 0.1623 0.045 Uiso 1 1 calc R . .
C36 C 0.3024(4) -0.0594(10) 0.1611(3) 0.026(4) Uani 1 1 d GU . .
H36 H 0.3232 -0.1003 0.1808 0.031 Uiso 1 1 calc R . .
C37 C 0.4313(6) -0.0271(17) 0.3000(5) 0.013(3) Uani 1 1 d U . .
H37 H 0.4302 -0.1150 0.2879 0.016 Uiso 1 1 calc R . .
C38 C 0.4303(6) -0.0218(17) 0.3412(5) 0.016(3) Uani 1 1 d U . .
H38 H 0.4318 -0.1048 0.3559 0.019 Uiso 1 1 calc R . .
C39 C 0.4271(6) 0.0979(17) 0.3603(5) 0.028(4) Uani 1 1 d U . .
H39 H 0.4245 0.1022 0.3882 0.034 Uiso 1 1 calc R . .
C40 C 0.4278(6) 0.2142(19) 0.3376(5) 0.030(4) Uani 1 1 d U . .
H40 H 0.4253 0.3018 0.3498 0.036 Uiso 1 1 calc R . .
C41 C 0.4321(6) 0.2050(16) 0.2960(5) 0.021(3) Uani 1 1 d U . .
C42 C 0.4377(6) 0.3273(15) 0.2704(4) 0.014(3) Uani 1 1 d U . .
C43 C 0.4489(6) 0.4600(19) 0.2845(5) 0.026(4) Uani 1 1 d U . .
H43 H 0.4490 0.4765 0.3121 0.031 Uiso 1 1 calc R . .
C44 C 0.4596(6) 0.5640(17) 0.2596(5) 0.025(4) Uani 1 1 d U . .
H44 H 0.4655 0.6548 0.2688 0.030 Uiso 1 1 calc R . .
C45 C 0.4616(6) 0.531(2) 0.2186(6) 0.028(4) Uani 1 1 d U . .
H45 H 0.4709 0.5999 0.2001 0.033 Uiso 1 1 calc R . .
C46 C 0.4503(6) 0.4026(16) 0.2057(5) 0.022(4) Uani 1 1 d U . .
H46 H 0.4513 0.3843 0.1782 0.027 Uiso 1 1 calc R . .
Ru2 Ru 0.32929(5) 0.59839(12) 0.40968(3) 0.0159(3) Uani 1 1 d U . .
Cl3 Cl 0.34453(15) 0.3586(4) 0.41168(13) 0.0237(9) Uani 1 1 d U . .
Cl4 Cl 0.41628(15) 0.6345(4) 0.38448(12) 0.0244(9) Uani 1 1 d U . .
P3 P 0.36327(16) 0.6336(4) 0.47273(12) 0.0178(9) Uani 1 1 d U . .
P4 P 0.24444(16) 0.5534(4) 0.42532(12) 0.0180(9) Uani 1 1 d U . .
O2 O 0.2665(4) 0.7412(11) 0.4931(3) 0.022(2) Uani 1 1 d U . .
N3 N 0.3099(5) 0.7992(12) 0.3942(3) 0.015(3) Uani 1 1 d U . .
N4 N 0.3161(5) 0.5832(13) 0.3476(4) 0.016(3) Uani 1 1 d U . .
C47 C 0.4274(3) 0.5551(11) 0.4841(3) 0.020(3) Uani 1 1 d GU . .
C48 C 0.4475(4) 0.4464(11) 0.4625(3) 0.040(5) Uani 1 1 d GU . .
H48 H 0.4293 0.4116 0.4404 0.048 Uiso 1 1 calc R . .
C49 C 0.4942(4) 0.3886(10) 0.4732(3) 0.034(4) Uani 1 1 d GU . .
H49 H 0.5079 0.3142 0.4584 0.041 Uiso 1 1 calc R . .
C50 C 0.5208(3) 0.4394(11) 0.5056(3) 0.034(4) Uani 1 1 d GU . .
H50 H 0.5528 0.3999 0.5129 0.041 Uiso 1 1 calc R . .
C51 C 0.5008(4) 0.5482(12) 0.5272(3) 0.041(5) Uani 1 1 d GU . .
H51 H 0.5190 0.5829 0.5493 0.049 Uiso 1 1 calc R . .
C52 C 0.4541(4) 0.6060(10) 0.5165(3) 0.026(4) Uani 1 1 d GU . .
H52 H 0.4404 0.6803 0.5313 0.031 Uiso 1 1 calc R . .
C53 C 0.3788(4) 0.8114(8) 0.4876(3) 0.026(4) Uani 1 1 d GU . .
C54 C 0.4058(5) 0.8909(12) 0.4606(3) 0.034(4) Uani 1 1 d GU . .
H54 H 0.4170 0.8516 0.4364 0.041 Uiso 1 1 calc R . .
C55 C 0.4164(5) 1.0279(11) 0.4689(3) 0.036(5) Uani 1 1 d GU . .
H55 H 0.4348 1.0822 0.4504 0.043 Uiso 1 1 calc R . .
C56 C 0.3999(5) 1.0854(8) 0.5042(3) 0.038(5) Uani 1 1 d GU . .
H56 H 0.4072 1.1790 0.5099 0.046 Uiso 1 1 calc R . .
C57 C 0.3730(5) 1.0059(9) 0.5312(3) 0.018(5) Uani 1 1 d GU . .
H57 H 0.3617 1.0452 0.5553 0.022 Uiso 1 1 calc R . .
C58 C 0.3624(4) 0.8689(9) 0.5229(3) 0.031(4) Uani 1 1 d GU . .
H58 H 0.3440 0.8146 0.5413 0.037 Uiso 1 1 calc R . .
C59 C 0.3237(3) 0.5779(10) 0.5148(3) 0.025(4) Uani 1 1 d GU . .
C60 C 0.3391(3) 0.4771(11) 0.5413(3) 0.021(4) Uani 1 1 d GU . .
H60 H 0.3725 0.4383 0.5394 0.025 Uiso 1 1 calc R . .
C61 C 0.3057(4) 0.4330(9) 0.5706(3) 0.031(4) Uani 1 1 d GU . .
H61 H 0.3163 0.3641 0.5887 0.037 Uiso 1 1 calc R . .
C62 C 0.2570(3) 0.4897(10) 0.5735(3) 0.019(4) Uani 1 1 d GU . .
H62 H 0.2341 0.4595 0.5935 0.023 Uiso 1 1 calc R . .
C63 C 0.2416(3) 0.5905(10) 0.5470(3) 0.030(4) Uani 1 1 d GU . .
H63 H 0.2082 0.6293 0.5489 0.036 Uiso 1 1 calc R . .
C64 C 0.2749(3) 0.6346(9) 0.5176(3) 0.014(3) Uani 1 1 d GU . .
C65 C 0.2023(3) 0.6945(9) 0.4438(3) 0.018(3) Uani 1 1 d GU . .
C66 C 0.1565(4) 0.7318(10) 0.4257(2) 0.030(4) Uani 1 1 d GU . .
H66 H 0.1451 0.6839 0.4030 0.035 Uiso 1 1 calc R . .
C67 C 0.1275(3) 0.8391(11) 0.4410(3) 0.030(4) Uani 1 1 d GU . .
H67 H 0.0962 0.8645 0.4286 0.036 Uiso 1 1 calc R . .
C68 C 0.1442(4) 0.9091(9) 0.4743(3) 0.035(4) Uani 1 1 d GU . .
H68 H 0.1244 0.9824 0.4847 0.042 Uiso 1 1 calc R . .
C69 C 0.1900(4) 0.8719(10) 0.4923(2) 0.023(3) Uani 1 1 d GU . .
H69 H 0.2014 0.9197 0.5151 0.028 Uiso 1 1 calc R . .
C70 C 0.2190(3) 0.7646(10) 0.4771(3) 0.019(3) Uani 1 1 d GU . .
C71 C 0.2216(4) 0.4188(10) 0.4602(3) 0.026(4) Uani 1 1 d GU . .
C72 C 0.2548(3) 0.3242(11) 0.4772(3) 0.026(4) Uani 1 1 d GU . .
H72 H 0.2902 0.3256 0.4707 0.031 Uiso 1 1 calc R . .
C73 C 0.2361(4) 0.2274(10) 0.5037(3) 0.034(4) Uani 1 1 d GU . .
H73 H 0.2588 0.1627 0.5153 0.041 Uiso 1 1 calc R . .
C74 C 0.1843(4) 0.2253(10) 0.5132(3) 0.032(4) Uani 1 1 d GU . .
H74 H 0.1715 0.1592 0.5313 0.038 Uiso 1 1 calc R . .
C75 C 0.1511(3) 0.3199(10) 0.4961(3) 0.025(4) Uani 1 1 d GU . .
H75 H 0.1156 0.3185 0.5026 0.029 Uiso 1 1 calc R . .
C76 C 0.1697(3) 0.4167(9) 0.4696(3) 0.026(4) Uani 1 1 d GU . .
H76 H 0.1470 0.4814 0.4580 0.032 Uiso 1 1 calc R . .
C77 C 0.2114(4) 0.4996(9) 0.3803(3) 0.007(4) Uani 1 1 d GU . .
C78 C 0.2033(4) 0.3607(8) 0.3731(3) 0.029(4) Uani 1 1 d GU . .
H78 H 0.2103 0.2950 0.3931 0.034 Uiso 1 1 calc R . .
C79 C 0.1850(5) 0.3178(8) 0.3366(3) 0.040(5) Uani 1 1 d GU . .
H79 H 0.1794 0.2229 0.3317 0.048 Uiso 1 1 calc R . .
C80 C 0.1747(5) 0.4139(11) 0.3074(3) 0.038(4) Uani 1 1 d GU . .
H80 H 0.1622 0.3846 0.2825 0.046 Uiso 1 1 calc R . .
C81 C 0.1828(5) 0.5528(10) 0.3145(3) 0.040(5) Uani 1 1 d GU . .
H81 H 0.1758 0.6185 0.2945 0.049 Uiso 1 1 calc R . .
C82 C 0.2011(5) 0.5957(7) 0.3510(3) 0.030(4) Uani 1 1 d GU . .
H82 H 0.2067 0.6907 0.3559 0.036 Uiso 1 1 calc R . .
C83 C 0.3011(6) 0.9058(15) 0.4176(4) 0.019(3) Uani 1 1 d U . .
H83 H 0.3020 0.8893 0.4452 0.023 Uiso 1 1 calc R . .
C84 C 0.2910(6) 1.037(2) 0.4057(5) 0.023(3) Uani 1 1 d U . .
H84 H 0.2855 1.1094 0.4241 0.027 Uiso 1 1 calc R . .
C85 C 0.2892(6) 1.0602(18) 0.3651(5) 0.027(4) Uani 1 1 d U . .
H85 H 0.2806 1.1484 0.3551 0.032 Uiso 1 1 calc R . .
C86 C 0.2999(6) 0.9539(18) 0.3399(5) 0.020(3) Uani 1 1 d U . .
H86 H 0.3009 0.9695 0.3123 0.024 Uiso 1 1 calc R . .
C87 C 0.3091(6) 0.8227(17) 0.3549(5) 0.023(4) Uani 1 1 d U . .
C88 C 0.3164(6) 0.7025(16) 0.3293(5) 0.021(3) Uani 1 1 d U . .
C89 C 0.3211(6) 0.7133(19) 0.2890(5) 0.031(4) Uani 1 1 d U . .
H89 H 0.3228 0.7999 0.2761 0.037 Uiso 1 1 calc R . .
C90 C 0.3234(7) 0.589(2) 0.2680(6) 0.040(5) Uani 1 1 d U . .
H90 H 0.3287 0.5916 0.2403 0.049 Uiso 1 1 calc R . .
C91 C 0.3181(8) 0.459(2) 0.2866(6) 0.040(5) Uani 1 1 d U . .
H91 H 0.3163 0.3763 0.2718 0.048 Uiso 1 1 calc R . .
C92 C 0.3158(7) 0.459(2) 0.3276(6) 0.031(4) Uani 1 1 d U . .
H92 H 0.3140 0.3749 0.3417 0.037 Uiso 1 1 calc R . .
C93 C 0.2142(11) 0.188(3) 0.2035(9) 0.082(8) Uani 1 1 d U . .
H93A H 0.2127 0.1356 0.1785 0.099 Uiso 1 1 calc R . .
H93B H 0.2504 0.1898 0.2122 0.099 Uiso 1 1 calc R . .
Cl5 Cl 0.1784(3) 0.1047(7) 0.2381(2) 0.0720(18) Uani 1 1 d U . .
Cl6 Cl 0.1935(3) 0.3622(8) 0.1941(2) 0.087(2) Uani 1 1 d U . .
C94 C 0.0327(11) 0.316(3) 0.4259(8) 0.077(8) Uani 1 1 d U . .
H94A H 0.0389 0.3604 0.4517 0.092 Uiso 1 1 calc R . .
H94B H -0.0045 0.3209 0.4204 0.092 Uiso 1 1 calc R . .
Cl7 Cl 0.0675(3) 0.4099(8) 0.3877(2) 0.082(2) Uani 1 1 d U . .
Cl8 Cl 0.0514(4) 0.1480(11) 0.4281(3) 0.117(3) Uani 1 1 d U . .

loop_
_atom_site_aniso_label
_atom_site_aniso_U_11
_atom_site_aniso_U_22
_atom_site_aniso_U_33
_atom_site_aniso_U_23
_atom_site_aniso_U_13
_atom_site_aniso_U_12
Ru1 0.0263(7) 0.0109(6) 0.0174(6) 0.0076(6) 0.0048(5) 0.0013(5)
Cl1 0.0238(14) 0.0210(15) 0.0181(14) 0.0042(13) 0.0069(13) 0.0090(12)
Cl2 0.0225(15) 0.0163(14) 0.0210(15) 0.0021(12) 0.0018(12) 0.0048(12)
P1 0.0221(16) 0.0158(15) 0.0181(15) 0.0050(13) 0.0031(13) 0.0046(13)
P2 0.0242(16) 0.0117(14) 0.0152(15) 0.0025(12) 0.0038(13) 0.0029(12)
O1 0.021(3) 0.020(3) 0.021(3) -0.0012(19) -0.0001(19) 0.0003(19)
N2 0.018(3) 0.016(3) 0.015(3) 0.0018(19) -0.0012(19) 0.0024(19)
N1 0.019(3) 0.019(3) 0.018(3) 0.0015(19) -0.0006(19) 0.0016(19)
C1 0.028(6) 0.027(6) 0.027(6) 0.001(2) 0.000(2) 0.000(2)
C2 0.026(4) 0.026(4) 0.027(4) 0.002(2) 0.001(2) 0.000(2)
C3 0.036(5) 0.037(5) 0.038(5) 0.002(2) 0.000(2) 0.001(2)
C4 0.037(5) 0.038(5) 0.037(5) 0.001(2) 0.001(2) 0.000(2)
C5 0.033(5) 0.034(5) 0.033(5) 0.000(2) 0.000(2) 0.000(2)
C6 0.030(4) 0.030(4) 0.030(4) 0.000(2) 0.000(2) 0.000(2)
C7 0.029(4) 0.027(4) 0.028(4) 0.000(2) -0.001(2) 0.001(2)
C8 0.028(4) 0.027(4) 0.027(4) -0.001(2) 0.002(2) 0.001(2)
C9 0.041(5) 0.041(5) 0.041(5) 0.000(2) 0.002(2) 0.000(2)
C10 0.035(5) 0.034(5) 0.035(5) 0.000(2) 0.001(2) 0.000(2)
C11 0.028(4) 0.027(4) 0.027(4) 0.000(2) 0.000(2) 0.000(2)
C12 0.023(4) 0.021(4) 0.021(4) 0.001(2) 0.002(2) 0.001(2)
C13 0.026(4) 0.025(4) 0.027(4) 0.000(2) 0.000(2) 0.000(2)
C14 0.024(4) 0.025(4) 0.025(4) 0.000(2) 0.000(2) 0.001(2)
C15 0.027(4) 0.028(4) 0.028(4) 0.000(2) -0.001(2) 0.000(2)
C16 0.041(5) 0.040(5) 0.040(5) 0.001(2) 0.001(2) -0.001(2)
C17 0.032(4) 0.031(4) 0.031(4) 0.002(2) 0.001(2) 0.000(2)
C18 0.020(4) 0.019(4) 0.021(4) -0.0002(19) 0.0006(19) 0.001(2)
C19 0.015(4) 0.013(4) 0.014(4) 0.0007(19) 0.0006(19) 0.0012(19)
C20 0.028(4) 0.028(4) 0.028(4) 0.000(2) 0.000(2) 0.000(2)
C21 0.034(4) 0.034(4) 0.034(4) -0.001(2) 0.000(2) 0.000(2)
C22 0.032(5) 0.031(4) 0.031(5) -0.001(2) 0.002(2) -0.001(2)
C23 0.025(4) 0.024(4) 0.025(4) 0.000(2) 0.001(2) 0.000(2)
C24 0.027(4) 0.025(4) 0.026(4) -0.001(2) 0.000(2) 0.000(2)
C25 0.018(4) 0.016(4) 0.016(4) 0.0000(19) 0.0000(19) -0.0006(19)
C26 0.019(4) 0.017(4) 0.019(4) 0.0010(19) 0.0000(19) -0.0010(19)
C27 0.031(6) 0.030(6) 0.031(6) 0.002(2) -0.001(2) 0.000(2)
C28 0.035(5) 0.033(5) 0.034(5) 0.001(2) -0.002(2) 0.000(2)
C29 0.043(5) 0.042(5) 0.041(5) 0.000(2) -0.001(2) 0.002(2)
C30 0.027(4) 0.025(4) 0.026(4) 0.001(2) 0.000(2) 0.001(2)
C31 0.018(4) 0.016(4) 0.018(4) -0.0011(19) -0.0012(19) 0.0007(19)
C32 0.026(4) 0.025(4) 0.025(4) 0.001(2) -0.001(2) 0.000(2)
C33 0.024(4) 0.024(4) 0.025(4) 0.002(2) -0.001(2) 0.000(2)
C34 0.031(4) 0.031(5) 0.032(4) 0.000(2) -0.001(2) 0.000(2)
C35 0.038(5) 0.037(5) 0.039(5) 0.002(2) -0.001(2) -0.001(2)
C36 0.026(4) 0.024(4) 0.027(4) 0.001(2) -0.002(2) 0.000(2)
C37 0.013(4) 0.013(4) 0.013(4) 0.0016(19) -0.0001(19) -0.0002(19)
C38 0.016(4) 0.016(4) 0.015(4) 0.0019(19) 0.0004(19) -0.0004(19)
C39 0.029(4) 0.029(4) 0.027(4) 0.001(2) 0.000(2) -0.001(2)
C40 0.030(4) 0.030(4) 0.029(4) 0.000(2) 0.001(2) -0.001(2)
C41 0.021(4) 0.021(4) 0.020(4) 0.001(2) -0.0001(19) 0.000(2)
C42 0.015(4) 0.014(4) 0.014(3) 0.0003(19) 0.0009(19) -0.0010(19)
C43 0.026(4) 0.026(4) 0.025(4) 0.001(2) 0.000(2) 0.000(2)
C44 0.025(4) 0.023(4) 0.025(4) 0.000(2) 0.000(2) 0.001(2)
C45 0.028(4) 0.027(4) 0.027(4) 0.001(2) 0.000(2) 0.000(2)
C46 0.024(4) 0.022(4) 0.022(4) 0.001(2) -0.0003(19) 0.002(2)
Ru2 0.0268(7) 0.0090(5) 0.0119(6) 0.0013(5) 0.0004(5) -0.0020(5)
Cl3 0.0326(16) 0.0198(15) 0.0187(15) -0.0016(14) 0.0036(14) -0.0199(13)
Cl4 0.0293(16) 0.0203(15) 0.0238(15) 0.0015(13) -0.0001(13) -0.0026(13)
P3 0.0238(16) 0.0130(14) 0.0167(15) 0.0009(12) -0.0014(13) -0.0042(13)
P4 0.0246(16) 0.0134(15) 0.0161(14) 0.0001(13) -0.0012(13) -0.0013(13)
O2 0.024(3) 0.021(3) 0.023(3) 0.0008(19) -0.0016(19) -0.0005(19)
N3 0.015(3) 0.015(3) 0.014(3) 0.0001(19) -0.0016(19) -0.0024(19)
N4 0.016(3) 0.016(3) 0.017(3) -0.0006(19) -0.0002(19) -0.0008(19)
C47 0.021(4) 0.019(4) 0.020(4) 0.0011(19) -0.0004(19) -0.0003(19)
C48 0.040(5) 0.039(5) 0.040(5) 0.001(2) -0.001(2) 0.000(2)
C49 0.034(5) 0.033(5) 0.036(5) 0.000(2) 0.000(2) 0.000(2)
C50 0.034(5) 0.034(5) 0.035(5) 0.000(2) -0.001(2) 0.001(2)
C51 0.041(5) 0.041(5) 0.040(5) 0.000(2) 0.000(2) -0.001(2)
C52 0.026(4) 0.025(4) 0.025(4) -0.002(2) 0.001(2) 0.000(2)
C53 0.027(4) 0.024(4) 0.026(4) 0.000(2) -0.001(2) 0.000(2)
C54 0.035(5) 0.033(5) 0.033(5) 0.001(2) 0.000(2) -0.002(2)
C55 0.037(5) 0.036(5) 0.035(5) 0.001(2) -0.001(2) -0.002(2)
C56 0.039(5) 0.037(5) 0.039(5) -0.001(2) -0.003(2) 0.000(2)
C57 0.018(5) 0.017(5) 0.019(5) -0.0020(19) -0.001(2) 0.0001(19)
C58 0.031(4) 0.030(4) 0.031(4) -0.001(2) 0.000(2) 0.000(2)
C59 0.026(4) 0.024(4) 0.024(4) 0.000(2) 0.000(2) -0.002(2)
C60 0.021(4) 0.021(4) 0.021(4) 0.000(2) 0.000(2) 0.000(2)
C61 0.032(4) 0.031(4) 0.030(4) 0.001(2) 0.000(2) 0.000(2)
C62 0.019(4) 0.019(4) 0.019(4) 0.0006(19) 0.001(2) 0.0003(19)
C63 0.031(4) 0.030(4) 0.029(4) -0.001(2) 0.000(2) 0.000(2)
C64 0.015(3) 0.013(3) 0.014(3) -0.0004(19) 0.0008(19) 0.0000(19)
C65 0.019(4) 0.018(4) 0.018(4) 0.0011(19) 0.0001(19) -0.0002(19)
C66 0.030(4) 0.029(4) 0.030(4) 0.001(2) 0.001(2) 0.000(2)
C67 0.030(4) 0.030(4) 0.030(4) 0.001(2) 0.000(2) 0.000(2)
C68 0.036(4) 0.035(4) 0.035(4) -0.001(2) 0.001(2) 0.001(2)
C69 0.025(4) 0.022(4) 0.023(4) 0.000(2) -0.001(2) 0.001(2)
C70 0.020(4) 0.019(4) 0.019(4) 0.0008(19) 0.0004(19) -0.0009(19)
C71 0.027(4) 0.026(4) 0.026(4) -0.002(2) -0.001(2) -0.001(2)
C72 0.026(4) 0.026(4) 0.026(4) -0.001(2) 0.001(2) -0.001(2)
C73 0.035(5) 0.033(5) 0.034(5) 0.000(2) -0.001(2) 0.000(2)
C74 0.032(4) 0.031(4) 0.032(4) 0.000(2) 0.001(2) 0.000(2)
C75 0.025(4) 0.024(4) 0.024(4) 0.001(2) 0.001(2) 0.000(2)
C76 0.027(4) 0.027(4) 0.026(4) 0.001(2) 0.001(2) -0.001(2)
C77 0.008(5) 0.007(5) 0.007(5) -0.0006(19) 0.0003(19) -0.0004(19)
C78 0.029(4) 0.028(4) 0.029(4) -0.001(2) 0.001(2) -0.001(2)
C79 0.040(5) 0.040(5) 0.040(5) -0.002(2) 0.000(2) -0.001(2)
C80 0.038(5) 0.039(5) 0.038(5) -0.002(2) 0.000(2) -0.001(2)
C81 0.040(5) 0.041(5) 0.040(5) 0.000(2) 0.000(2) 0.000(2)
C82 0.030(4) 0.030(4) 0.029(4) 0.000(2) 0.000(2) -0.001(2)
C83 0.020(4) 0.019(4) 0.019(4) -0.0009(19) 0.0011(19) -0.002(2)
C84 0.024(4) 0.022(4) 0.022(4) 0.000(2) -0.001(2) -0.001(2)
C85 0.028(4) 0.025(4) 0.028(4) 0.000(2) -0.001(2) -0.001(2)
C86 0.021(4) 0.020(4) 0.020(4) -0.001(2) -0.001(2) 0.000(2)
C87 0.023(4) 0.022(4) 0.022(4) 0.000(2) 0.000(2) 0.000(2)
C88 0.021(4) 0.022(4) 0.021(4) 0.001(2) 0.0001(19) 0.000(2)
C89 0.032(5) 0.030(4) 0.030(5) 0.001(2) 0.001(2) 0.001(2)
C90 0.042(5) 0.041(5) 0.039(5) -0.001(2) 0.001(2) 0.000(2)
C91 0.040(5) 0.040(5) 0.040(5) 0.000(2) 0.000(2) 0.000(2)
C92 0.031(4) 0.030(4) 0.031(4) -0.002(2) 0.000(2) 0.000(2)
C93 0.082(8) 0.082(8) 0.082(8) 0.000(2) 0.000(2) 0.001(2)
Cl5 0.068(2) 0.076(2) 0.072(2) -0.0096(17) 0.0056(17) -0.0038(17)
Cl6 0.092(3) 0.085(3) 0.085(3) -0.0061(18) -0.0042(18) 0.0095(18)
C94 0.077(8) 0.077(8) 0.077(8) 0.000(2) -0.001(2) 0.001(2)
Cl7 0.078(3) 0.087(3) 0.082(3) -0.0085(18) 0.0045(18) -0.0036(18)
Cl8 0.121(3) 0.115(3) 0.115(3) -0.0050(19) -0.0040(19) 0.0065(19)

loop_
_atom_type_symbol
_atom_type_description
_atom_type_scat_dispersion_real
_atom_type_scat_dispersion_imag
_atom_type_scat_source
C C 0.0033 0.0016 'International Tables Vol C Tables 4.2.6.8 and 6.1.1.4'
H H 0.0000 0.0000 'International Tables Vol C Tables 4.2.6.8 and 6.1.1.4'
N N 0.0061 0.0033 'International Tables Vol C Tables 4.2.6.8 and 6.1.1.4'
O O 0.0106 0.0060 'International Tables Vol C Tables 4.2.6.8 and 6.1.1.4'
P P 0.1023 0.0942 'International Tables Vol C Tables 4.2.6.8 and 6.1.1.4'
Cl Cl 0.1484 0.1585 'International Tables Vol C Tables 4.2.6.8 and 6.1.1.4'
Ru Ru -1.2594 0.8363 'International Tables Vol C Tables 4.2.6.8 and 6.1.1.4'

loop_
_geom_angle_atom_site_label_1
_geom_angle_atom_site_label_2
_geom_angle_atom_site_label_3
_geom_angle
_geom_angle_site_symmetry_1
_geom_angle_site_symmetry_3
_geom_angle_publ_flag
N2 Ru1 N1 78.0(5) . . ?
N2 Ru1 P1 92.2(4) . . ?
N1 Ru1 P1 93.1(4) . . ?
N2 Ru1 P2 99.6(3) . . ?
N1 Ru1 P2 166.0(4) . . ?
P1 Ru1 P2 100.85(15) . . ?
N2 Ru1 Cl1 166.1(3) . . ?
N1 Ru1 Cl1 88.1(4) . . ?
P1 Ru1 Cl1 88.22(15) . . ?
P2 Ru1 Cl1 94.04(14) . . ?
N2 Ru1 Cl2 89.1(4) . . ?
N1 Ru1 Cl2 80.6(4) . . ?
P1 Ru1 Cl2 173.08(15) . . ?
P2 Ru1 Cl2 85.61(14) . . ?
Cl1 Ru1 Cl2 88.87(13) . . ?
C13 P1 C1 101.6(5) . . ?
C13 P1 C7 96.9(5) . . ?
C1 P1 C7 102.7(5) . . ?
C13 P1 Ru1 121.3(4) . . ?
C1 P1 Ru1 106.8(4) . . ?
C7 P1 Ru1 124.3(4) . . ?
C19 P2 C25 101.5(5) . . ?
C19 P2 C31 100.6(5) . . ?
C25 P2 C31 96.9(5) . . ?
C19 P2 Ru1 118.3(4) . . ?
C25 P2 Ru1 117.0(4) . . ?
C31 P2 Ru1 118.9(3) . . ?
C24 O1 C18 121.8(10) . . ?
C42 N2 C46 116.7(13) . . ?
C42 N2 Ru1 116.7(9) . . ?
C46 N2 Ru1 126.6(10) . . ?
C37 N1 C41 116.6(15) . . ?
C37 N1 Ru1 129.7(11) . . ?
C41 N1 Ru1 111.4(10) . . ?
C2 C1 C6 120.0 . . ?
C2 C1 P1 119.0(6) . . ?
C6 C1 P1 120.5(6) . . ?
C1 C2 C3 120.0 . . ?
C1 C2 H2 120.0 . . ?
C3 C2 H2 120.0 . . ?
C4 C3 C2 120.0 . . ?
C4 C3 H3 120.0 . . ?
C2 C3 H3 120.0 . . ?
C5 C4 C3 120.0 . . ?
C5 C4 H4 120.0 . . ?
C3 C4 H4 120.0 . . ?
C6 C5 C4 120.0 . . ?
C6 C5 H5 120.0 . . ?
C4 C5 H5 120.0 . . ?
C5 C6 C1 120.0 . . ?
C5 C6 H6 120.0 . . ?
C1 C6 H6 120.0 . . ?
C8 C7 C12 120.0 . . ?
C8 C7 P1 116.8(6) . . ?
C12 C7 P1 123.2(6) . . ?
C7 C8 C9 120.0 . . ?
C7 C8 H8 120.0 . . ?
C9 C8 H8 120.0 . . ?
C10 C9 C8 120.0 . . ?
C10 C9 H9 120.0 . . ?
C8 C9 H9 120.0 . . ?
C9 C10 C11 120.0 . . ?
C9 C10 H10 120.0 . . ?
C11 C10 H10 120.0 . . ?
C12 C11 C10 120.0 . . ?
C12 C11 H11 120.0 . . ?
C10 C11 H11 120.0 . . ?
C11 C12 C7 120.0 . . ?
C11 C12 H12 120.0 . . ?
C7 C12 H12 120.0 . . ?
C14 C13 C18 120.0 . . ?
C14 C13 P1 123.1(5) . . ?
C18 C13 P1 116.6(5) . . ?
C13 C14 C15 120.0 . . ?
C13 C14 H14 120.0 . . ?
C15 C14 H14 120.0 . . ?
C16 C15 C14 120.0 . . ?
C16 C15 H15 120.0 . . ?
C14 C15 H15 120.0 . . ?
C15 C16 C17 120.0 . . ?
C15 C16 H16 120.0 . . ?
C17 C16 H16 120.0 . . ?
C16 C17 C18 120.0 . . ?
C16 C17 H17 120.0 . . ?
C18 C17 H17 120.0 . . ?
O1 C18 C17 118.4(8) . . ?
O1 C18 C13 121.3(8) . . ?
C17 C18 C13 120.0 . . ?
C20 C19 C24 120.0 . . ?
C20 C19 P2 123.3(6) . . ?
C24 C19 P2 116.3(6) . . ?
C21 C20 C19 120.0 . . ?
C21 C20 H20 120.0 . . ?
C19 C20 H20 120.0 . . ?
C20 C21 C22 120.0 . . ?
C20 C21 H21 120.0 . . ?
C22 C21 H21 120.0 . . ?
C23 C22 C21 120.0 . . ?
C23 C22 H22 120.0 . . ?
C21 C22 H22 120.0 . . ?
C22 C23 C24 120.0 . . ?
C22 C23 H23 120.0 . . ?
C24 C23 H23 120.0 . . ?
O1 C24 C23 124.2(8) . . ?
O1 C24 C19 115.7(8) . . ?
C23 C24 C19 120.0 . . ?
C26 C25 C30 120.0 . . ?
C26 C25 P2 121.5(5) . . ?
C30 C25 P2 118.3(5) . . ?
C27 C26 C25 120.0 . . ?
C27 C26 H26 120.0 . . ?
C25 C26 H26 120.0 . . ?
C28 C27 C26 120.0 . . ?
C28 C27 H27 120.0 . . ?
C26 C27 H27 120.0 . . ?
C27 C28 C29 120.0 . . ?
C27 C28 H28 120.0 . . ?
C29 C28 H28 120.0 . . ?
C30 C29 C28 120.0 . . ?
C30 C29 H29 120.0 . . ?
C28 C29 H29 120.0 . . ?
C29 C30 C25 120.0 . . ?
C29 C30 H30 120.0 . . ?
C25 C30 H30 120.0 . . ?
C32 C31 C36 120.0 . . ?
C32 C31 P2 120.4(5) . . ?
C36 C31 P2 119.3(5) . . ?
C33 C32 C31 120.0 . . ?
C33 C32 H32 120.0 . . ?
C31 C32 H32 120.0 . . ?
C32 C33 C34 120.0 . . ?
C32 C33 H33 120.0 . . ?
C34 C33 H33 120.0 . . ?
C35 C34 C33 120.0 . . ?
C35 C34 H34 120.0 . . ?
C33 C34 H34 120.0 . . ?
C34 C35 C36 120.0 . . ?
C34 C35 H35 120.0 . . ?
C36 C35 H35 120.0 . . ?
C35 C36 C31 120.0 . . ?
C35 C36 H36 120.0 . . ?
C31 C36 H36 120.0 . . ?
N1 C37 C38 124.4(16) . . ?
N1 C37 H37 117.8 . . ?
C38 C37 H37 117.8 . . ?
C39 C38 C37 121.1(16) . . ?
C39 C38 H38 119.4 . . ?
C37 C38 H38 119.4 . . ?
C38 C39 C40 116.6(17) . . ?
C38 C39 H39 121.7 . . ?
C40 C39 H39 121.7 . . ?
C39 C40 C41 120.6(17) . . ?
C39 C40 H40 119.7 . . ?
C41 C40 H40 119.7 . . ?
N1 C41 C40 120.5(15) . . ?
N1 C41 C42 116.7(13) . . ?
C40 C41 C42 122.7(14) . . ?
N2 C42 C43 122.4(14) . . ?
N2 C42 C41 113.3(13) . . ?
C43 C42 C41 123.8(13) . . ?
C44 C43 C42 121.1(17) . . ?
C44 C43 H43 119.4 . . ?
C42 C43 H43 119.5 . . ?
C43 C44 C45 116.7(17) . . ?
C43 C44 H44 121.6 . . ?
C45 C44 H44 121.6 . . ?
C46 C45 C44 121.0(18) . . ?
C46 C45 H45 119.5 . . ?
C44 C45 H45 119.5 . . ?
C45 C46 N2 122.0(16) . . ?
C45 C46 H46 119.0 . . ?
N2 C46 H46 119.0 . . ?
N3 Ru2 N4 77.1(5) . . ?
N3 Ru2 P4 90.2(4) . . ?
N4 Ru2 P4 93.4(4) . . ?
N3 Ru2 P3 100.7(3) . . ?
N4 Ru2 P3 166.1(4) . . ?
P4 Ru2 P3 100.35(15) . . ?
N3 Ru2 Cl3 166.2(3) . . ?
N4 Ru2 Cl3 89.3(3) . . ?
P4 Ru2 Cl3 88.14(15) . . ?
P3 Ru2 Cl3 93.11(14) . . ?
N3 Ru2 Cl4 90.1(4) . . ?
N4 Ru2 Cl4 79.4(4) . . ?
P4 Ru2 Cl4 172.46(15) . . ?
P3 Ru2 Cl4 86.99(14) . . ?
Cl3 Ru2 Cl4 89.78(14) . . ?
C59 P3 C53 100.8(5) . . ?
C59 P3 C47 102.7(5) . . ?
C53 P3 C47 97.4(5) . . ?
C59 P3 Ru2 117.0(4) . . ?
C53 P3 Ru2 118.0(4) . . ?
C47 P3 Ru2 117.8(4) . . ?
C77 P4 C71 100.3(5) . . ?
C77 P4 C65 102.3(5) . . ?
C71 P4 C65 96.7(5) . . ?
C77 P4 Ru2 108.2(4) . . ?
C71 P4 Ru2 125.7(4) . . ?
C65 P4 Ru2 120.0(4) . . ?
C64 O2 C70 121.3(10) . . ?
C83 N3 C87 117.0(13) . . ?
C83 N3 Ru2 128.6(10) . . ?
C87 N3 Ru2 114.3(10) . . ?
C88 N4 C92 122.5(15) . . ?
C88 N4 Ru2 113.7(10) . . ?
C92 N4 Ru2 123.0(11) . . ?
C48 C47 C52 120.0 . . ?
C48 C47 P3 122.4(6) . . ?
C52 C47 P3 117.6(6) . . ?
C49 C48 C47 120.0 . . ?
C49 C48 H48 120.0 . . ?
C47 C48 H48 120.0 . . ?
C50 C49 C48 120.0 . . ?
C50 C49 H49 120.0 . . ?
C48 C49 H49 120.0 . . ?
C49 C50 C51 120.0 . . ?
C49 C50 H50 120.0 . . ?
C51 C50 H50 120.0 . . ?
C52 C51 C50 120.0 . . ?
C52 C51 H51 120.0 . . ?
C50 C51 H51 120.0 . . ?
C51 C52 C47 120.0 . . ?
C51 C52 H52 120.0 . . ?
C47 C52 H52 120.0 . . ?
C54 C53 C58 120.0 . . ?
C54 C53 P3 116.9(6) . . ?
C58 C53 P3 123.0(6) . . ?
C55 C54 C53 120.0 . . ?
C55 C54 H54 120.0 . . ?
C53 C54 H54 120.0 . . ?
C56 C55 C54 120.0 . . ?
C56 C55 H55 120.0 . . ?
C54 C55 H55 120.0 . . ?
C55 C56 C57 120.0 . . ?
C55 C56 H56 120.0 . . ?
C57 C56 H56 120.0 . . ?
C58 C57 C56 120.0 . . ?
C58 C57 H57 120.0 . . ?
C56 C57 H57 120.0 . . ?
C57 C58 C53 120.0 . . ?
C57 C58 H58 120.0 . . ?
C53 C58 H58 120.0 . . ?
C60 C59 C64 120.0 . . ?
C60 C59 P3 123.1(5) . . ?
C64 C59 P3 116.7(5) . . ?
C59 C60 C61 120.0 . . ?
C59 C60 H60 120.0 . . ?
C61 C60 H60 120.0 . . ?
C62 C61 C60 120.0 . . ?
C62 C61 H61 120.0 . . ?
C60 C61 H61 120.0 . . ?
C61 C62 C63 120.0 . . ?
C61 C62 H62 120.0 . . ?
C63 C62 H62 120.0 . . ?
C62 C63 C64 120.0 . . ?
C62 C63 H63 120.0 . . ?
C64 C63 H63 120.0 . . ?
O2 C64 C63 125.3(8) . . ?
O2 C64 C59 114.3(8) . . ?
C63 C64 C59 120.0 . . ?
C66 C65 C70 120.0 . . ?
C66 C65 P4 123.3(5) . . ?
C70 C65 P4 116.7(5) . . ?
C67 C66 C65 120.0 . . ?
C67 C66 H66 120.0 . . ?
C65 C66 H66 120.0 . . ?
C66 C67 C68 120.0 . . ?
C66 C67 H67 120.0 . . ?
C68 C67 H67 120.0 . . ?
C69 C68 C67 120.0 . . ?
C69 C68 H68 120.0 . . ?
C67 C68 H68 120.0 . . ?
C68 C69 C70 120.0 . . ?
C68 C69 H69 120.0 . . ?
C70 C69 H69 120.0 . . ?
O2 C70 C69 117.9(7) . . ?
O2 C70 C65 121.7(7) . . ?
C69 C70 C65 120.0 . . ?
C72 C71 C76 120.0 . . ?
C72 C71 P4 122.0(6) . . ?
C76 C71 P4 118.0(6) . . ?
C73 C72 C71 120.0 . . ?
C73 C72 H72 120.0 . . ?
C71 C72 H72 120.0 . . ?
C74 C73 C72 120.0 . . ?
C74 C73 H73 120.0 . . ?
C72 C73 H73 120.0 . . ?
C73 C74 C75 120.0 . . ?
C73 C74 H74 120.0 . . ?
C75 C74 H74 120.0 . . ?
C74 C75 C76 120.0 . . ?
C74 C75 H75 120.0 . . ?
C76 C75 H75 120.0 . . ?
C75 C76 C71 120.0 . . ?
C75 C76 H76 120.0 . . ?
C71 C76 H76 120.0 . . ?
C78 C77 C82 120.0 . . ?
C78 C77 P4 119.7(5) . . ?
C82 C77 P4 119.7(5) . . ?
C77 C78 C79 120.0 . . ?
C77 C78 H78 120.0 . . ?
C79 C78 H78 120.0 . . ?
C80 C79 C78 120.0 . . ?
C80 C79 H79 120.0 . . ?
C78 C79 H79 120.0 . . ?
C81 C80 C79 120.0 . . ?
C81 C80 H80 120.0 . . ?
C79 C80 H80 120.0 . . ?
C80 C81 C82 120.0 . . ?
C80 C81 H81 120.0 . . ?
C82 C81 H81 120.0 . . ?
C81 C82 C77 120.0 . . ?
C81 C82 H82 120.0 . . ?
C77 C82 H82 120.0 . . ?
N3 C83 C84 126.1(15) . . ?
N3 C83 H83 117.0 . . ?
C84 C83 H83 117.0 . . ?
C83 C84 C85 116.5(17) . . ?
C83 C84 H84 121.7 . . ?
C85 C84 H84 121.7 . . ?
C86 C85 C84 119.2(17) . . ?
C86 C85 H85 120.4 . . ?
C84 C85 H85 120.4 . . ?
C85 C86 C87 119.9(16) . . ?
C85 C86 H86 120.1 . . ?
C87 C86 H86 120.1 . . ?
N3 C87 C86 121.1(15) . . ?
N3 C87 C88 116.5(14) . . ?
C86 C87 C88 122.3(14) . . ?
N4 C88 C89 122.4(15) . . ?
N4 C88 C87 115.0(13) . . ?
C89 C88 C87 122.5(15) . . ?
C88 C89 C90 116.1(17) . . ?
C88 C89 H89 121.9 . . ?
C90 C89 H89 121.9 . . ?
C89 C90 C91 123(2) . . ?
C89 C90 H90 118.7 . . ?
C91 C90 H90 118.7 . . ?
C92 C91 C90 117(2) . . ?
C92 C91 H91 121.7 . . ?
C90 C91 H91 121.7 . . ?
N4 C92 C91 119(2) . . ?
N4 C92 H92 120.3 . . ?
C91 C92 H92 120.3 . . ?
Cl5 C93 Cl6 113.8(16) . . ?
Cl5 C93 H93A 108.8 . . ?
Cl6 C93 H93A 108.8 . . ?
Cl5 C93 H93B 108.8 . . ?
Cl6 C93 H93B 108.8 . . ?
H93A C93 H93B 107.7 . . ?
Cl8 C94 Cl7 111.6(16) . . ?
Cl8 C94 H94A 109.3 . . ?
Cl7 C94 H94A 109.3 . . ?
Cl8 C94 H94B 109.3 . . ?
Cl7 C94 H94B 109.3 . . ?
H94A C94 H94B 108.0 . . ?

loop_
_geom_bond_atom_site_label_1
_geom_bond_atom_site_label_2
_geom_bond_distance
_geom_bond_site_symmetry_2
_geom_bond_publ_flag
Ru1 N2 2.079(12) . ?
Ru1 N1 2.120(13) . ?
Ru1 P1 2.299(4) . ?
Ru1 P2 2.332(4) . ?
Ru1 Cl1 2.392(4) . ?
Ru1 Cl2 2.451(4) . ?
P1 C13 1.862(8) . ?
P1 C1 1.866(9) . ?
P1 C7 1.874(8) . ?
P2 C19 1.846(8) . ?
P2 C25 1.860(8) . ?
P2 C31 1.882(8) . ?
O1 C24 1.361(12) . ?
O1 C18 1.363(12) . ?
N2 C42 1.352(18) . ?
N2 C46 1.394(19) . ?
N1 C37 1.28(2) . ?
N1 C41 1.38(2) . ?
C1 C2 1.3900 . ?
C1 C6 1.3900 . ?
C2 C3 1.3900 . ?
C2 H2 0.9500 . ?
C3 C4 1.3900 . ?
C3 H3 0.9500 . ?
C4 C5 1.3900 . ?
C4 H4 0.9500 . ?
C5 C6 1.3900 . ?
C5 H5 0.9500 . ?
C6 H6 0.9500 . ?
C7 C8 1.3900 . ?
C7 C12 1.3900 . ?
C8 C9 1.3900 . ?
C8 H8 0.9500 . ?
C9 C10 1.3900 . ?
C9 H9 0.9500 . ?
C10 C11 1.3900 . ?
C10 H10 0.9500 . ?
C11 C12 1.3900 . ?
C11 H11 0.9500 . ?
C12 H12 0.9500 . ?
C13 C14 1.3900 . ?
C13 C18 1.3900 . ?
C14 C15 1.3900 . ?
C14 H14 0.9500 . ?
C15 C16 1.3900 . ?
C15 H15 0.9500 . ?
C16 C17 1.3900 . ?
C16 H16 0.9500 . ?
C17 C18 1.3900 . ?
C17 H17 0.9500 . ?
C19 C20 1.3900 . ?
C19 C24 1.3900 . ?
C20 C21 1.3900 . ?
C20 H20 0.9500 . ?
C21 C22 1.3900 . ?
C21 H21 0.9500 . ?
C22 C23 1.3900 . ?
C22 H22 0.9500 . ?
C23 C24 1.3900 . ?
C23 H23 0.9500 . ?
C25 C26 1.3900 . ?
C25 C30 1.3900 . ?
C26 C27 1.3900 . ?
C26 H26 0.9500 . ?
C27 C28 1.3900 . ?
C27 H27 0.9500 . ?
C28 C29 1.3900 . ?
C28 H28 0.9500 . ?
C29 C30 1.3900 . ?
C29 H29 0.9500 . ?
C30 H30 0.9500 . ?
C31 C32 1.3900 . ?
C31 C36 1.3900 . ?
C32 C33 1.3900 . ?
C32 H32 0.9500 . ?
C33 C34 1.3900 . ?
C33 H33 0.9500 . ?
C34 C35 1.3900 . ?
C34 H34 0.9500 . ?
C35 C36 1.3900 . ?
C35 H35 0.9500 . ?
C36 H36 0.9500 . ?
C37 C38 1.40(2) . ?
C37 H37 0.9500 . ?
C38 C39 1.33(2) . ?
C38 H38 0.9500 . ?
C39 C40 1.37(2) . ?
C39 H39 0.9500 . ?
C40 C41 1.42(2) . ?
C40 H40 0.9500 . ?
C41 C42 1.48(2) . ?
C42 C43 1.41(2) . ?
C43 C44 1.35(2) . ?
C43 H43 0.9500 . ?
C44 C45 1.43(3) . ?
C44 H44 0.9500 . ?
C45 C46 1.36(2) . ?
C45 H45 0.9500 . ?
C46 H46 0.9500 . ?
Ru2 N3 2.086(12) . ?
Ru2 N4 2.139(12) . ?
Ru2 P4 2.317(4) . ?
Ru2 P3 2.341(4) . ?
Ru2 Cl3 2.368(4) . ?
Ru2 Cl4 2.450(4) . ?
P3 C59 1.843(8) . ?
P3 C53 1.848(9) . ?
P3 C47 1.879(9) . ?
P4 C77 1.832(9) . ?
P4 C71 1.863(8) . ?
P4 C65 1.867(8) . ?
O2 C64 1.348(12) . ?
O2 C70 1.370(12) . ?
N3 C83 1.327(18) . ?
N3 C87 1.351(19) . ?
N4 C88 1.317(19) . ?
N4 C92 1.39(2) . ?
C47 C48 1.3900 . ?
C47 C52 1.3900 . ?
C48 C49 1.3900 . ?
C48 H48 0.9500 . ?
C49 C50 1.3900 . ?
C49 H49 0.9500 . ?
C50 C51 1.3900 . ?
C50 H50 0.9500 . ?
C51 C52 1.3900 . ?
C51 H51 0.9500 . ?
C52 H52 0.9500 . ?
C53 C54 1.3900 . ?
C53 C58 1.3900 . ?
C54 C55 1.3900 . ?
C54 H54 0.9500 . ?
C55 C56 1.3900 . ?
C55 H55 0.9500 . ?
C56 C57 1.3900 . ?
C56 H56 0.9500 . ?
C57 C58 1.3900 . ?
C57 H57 0.9500 . ?
C58 H58 0.9500 . ?
C59 C60 1.3900 . ?
C59 C64 1.3900 . ?
C60 C61 1.3900 . ?
C60 H60 0.9500 . ?
C61 C62 1.3900 . ?
C61 H61 0.9500 . ?
C62 C63 1.3900 . ?
C62 H62 0.9500 . ?
C63 C64 1.3900 . ?
C63 H63 0.9500 . ?
C65 C66 1.3900 . ?
C65 C70 1.3900 . ?
C66 C67 1.3900 . ?
C66 H66 0.9500 . ?
C67 C68 1.3900 . ?
C67 H67 0.9500 . ?
C68 C69 1.3900 . ?
C68 H68 0.9500 . ?
C69 C70 1.3900 . ?
C69 H69 0.9500 . ?
C71 C72 1.3900 . ?
C71 C76 1.3900 . ?
C72 C73 1.3900 . ?
C72 H72 0.9500 . ?
C73 C74 1.3900 . ?
C73 H73 0.9500 . ?
C74 C75 1.3900 . ?
C74 H74 0.9500 . ?
C75 C76 1.3900 . ?
C75 H75 0.9500 . ?
C76 H76 0.9500 . ?
C77 C78 1.3900 . ?
C77 C82 1.3900 . ?
C78 C79 1.3900 . ?
C78 H78 0.9500 . ?
C79 C80 1.3900 . ?
C79 H79 0.9500 . ?
C80 C81 1.3900 . ?
C80 H80 0.9500 . ?
C81 C82 1.3900 . ?
C81 H81 0.9500 . ?
C82 H82 0.9500 . ?
C83 C84 1.37(2) . ?
C83 H83 0.9500 . ?
C84 C85 1.40(2) . ?
C84 H84 0.9500 . ?
C85 C86 1.37(2) . ?
C85 H85 0.9500 . ?
C86 C87 1.40(2) . ?
C86 H86 0.9500 . ?
C87 C88 1.47(2) . ?
C88 C89 1.38(2) . ?
C89 C90 1.41(3) . ?
C89 H89 0.9500 . ?
C90 C91 1.42(3) . ?
C90 H90 0.9500 . ?
C91 C92 1.39(3) . ?
C91 H91 0.9500 . ?
C92 H92 0.9500 . ?
C93 Cl5 1.71(3) . ?
C93 Cl6 1.81(3) . ?
C93 H93A 0.9900 . ?
C93 H93B 0.9900 . ?
C94 Cl8 1.71(3) . ?
C94 Cl7 1.83(3) . ?
C94 H94A 0.9900 . ?
C94 H94B 0.9900 . ?
